data_4310708
loop_
_publ_author_name
'Manas K. Saha'
'Francesc Lloret'
'Ivan Bernal'

_publ_section_title
;
 Inter-String Arrays of Bimetallic Assemblies with Alternative
 Cu2+-Cl-Cu2+ and Cu-NC-M (M = Co3+, Fe+3, Cr+3) Bridges: Syntheses,
 Crystal Structure, and Magnetic Properties
;
_journal_name_full 'Inorganic Chemistry'
_journal_page_first 1969
_journal_page_last 1975
_journal_paper_doi 10.1021/ic034897n
_journal_volume 43
_journal_year 2004
_chemical_compound_source 'synthesis as described'
_chemical_formula_sum 'C11 H24 Cl0.5 Cu Fe0.5 N7 O'
_chemical_formula_weight 379.56
_space_group_IT_number 14
_symmetry_cell_setting monoclinic
_symmetry_Int_Tables_number 14
_symmetry_space_group_name_Hall '-P 2yn'
_symmetry_space_group_name_H-M 'P 1 21/n 1'
_atom_sites_solution_hydrogens geom
_atom_sites_solution_primary direct
_atom_sites_solution_secondary difmap
_cell_angle_alpha 90
_cell_angle_beta 95.62(3)
_cell_angle_gamma 90
_cell_formula_units_Z 4
_cell_length_a 11.681(4)
_cell_length_b 10.315(3)
_cell_length_c 13.567(5)
_cell_measurement_reflns_used 0
_cell_measurement_temperature 293(2)
_cell_measurement_theta_max 0
_cell_measurement_theta_min 0
_cell_measurement_wavelength 0.71073
_cell_volume 1626.8(9)
_computing_cell_refinement 'CAD4 Express (Enraf Nonius, 1994)'
_computing_data_collection 'CAD4 Express (Enraf Nonius, 1994)'
_computing_data_reduction 'XCAD4 (Harms & Wocadlo, 1995)'
_computing_molecular_graphics 'Ortep-3 for Windows (Farrugia, 1997)'
_computing_publication_material 'WinGX publication routines (Farrugia, 1999)'
_computing_structure_refinement 'SHELXL-97 (Sheldrick, 1997)'
_computing_structure_solution 'SHELXS-97 (Sheldrick, 1997)'
_diffrn_ambient_temperature 293(2)
_diffrn_measured_fraction_theta_full 0.999
_diffrn_measured_fraction_theta_max 0.999
_diffrn_radiation_monochromator graphite
_diffrn_radiation_probe x-ray
_diffrn_radiation_type MoK\a
_diffrn_radiation_wavelength 0.71073
_diffrn_reflns_av_R_equivalents 0.0288
_diffrn_reflns_av_unetI/netI 0.0444
_diffrn_reflns_limit_h_max 14
_diffrn_reflns_limit_h_min 0
_diffrn_reflns_limit_k_max 12
_diffrn_reflns_limit_k_min 0
_diffrn_reflns_limit_l_max 16
_diffrn_reflns_limit_l_min -16
_diffrn_reflns_number 3462
_diffrn_reflns_theta_full 25.98
_diffrn_reflns_theta_max 25.98
_diffrn_reflns_theta_min 2.2
_exptl_absorpt_coefficient_mu 1.863
_exptl_absorpt_correction_type none
_exptl_crystal_colour brown
_exptl_crystal_density_diffrn 1.55
_exptl_crystal_density_method 'not measured'
_exptl_crystal_description block
_exptl_crystal_F_000 790
_exptl_crystal_size_max 0.8
_exptl_crystal_size_mid 0.7
_exptl_crystal_size_min 0.6
_refine_diff_density_max 0.993
_refine_diff_density_min -0.696
_refine_diff_density_rms 0.093
_refine_ls_extinction_method none
_refine_ls_goodness_of_fit_ref 0.956
_refine_ls_hydrogen_treatment mixed
_refine_ls_matrix_type full
_refine_ls_number_parameters 193
_refine_ls_number_reflns 3193
_refine_ls_number_restraints 0
_refine_ls_restrained_S_all 0.956
_refine_ls_R_factor_all 0.0656
_refine_ls_R_factor_gt 0.0396
_refine_ls_shift/su_max 0.017
_refine_ls_shift/su_mean 0.003
_refine_ls_structure_factor_coef Fsqd
_refine_ls_weighting_details 'calc w=1/[\s^2^(Fo^2^)+(0.0696P)^2^+1.5466P] where P=(Fo^2^+2Fc^2^)/3'
_refine_ls_weighting_scheme calc
_refine_ls_wR_factor_gt 0.1005
_refine_ls_wR_factor_ref 0.1131
_reflns_number_gt 2436
_reflns_number_total 3193
_reflns_threshold_expression >2sigma(I)
_cod_data_source_file ic034897nsi20040203_040427_2.cif
_cod_data_source_block compound2
_cod_original_sg_symbol_H-M 'P 21/n'
_cod_original_formula_sum 'C11 H24 Cl0.50 Cu Fe0.50 N7 O'
_cod_database_code 4310708

loop_
_symmetry_equiv_pos_as_xyz
'x, y, z'
'-x+1/2, y+1/2, -z+1/2'
'-x, -y, -z'
'x-1/2, -y-1/2, z-1/2'

loop_
_atom_site_label
_atom_site_type_symbol
_atom_site_fract_x
_atom_site_fract_y
_atom_site_fract_z
_atom_site_U_iso_or_equiv
_atom_site_adp_type
_atom_site_occupancy
_atom_site_symmetry_multiplicity
_atom_site_calc_flag
_atom_site_refinement_flags
_atom_site_disorder_assembly
_atom_site_disorder_group
C1 C 0.2424(4) 0.4168(4) 0.2476(3) 0.0482(10) Uani 1 1 d . . .
H3 H 0.3076 0.3582 0.2561 0.058 Uiso 1 1 calc R . .
H4 H 0.2091 0.4219 0.3103 0.058 Uiso 1 1 calc R . .
C2 C 0.2837(4) 0.5494(4) 0.2208(3) 0.0575(12) Uani 1 1 d . . .
H6 H 0.3312 0.5842 0.2773 0.069 Uiso 1 1 calc R . .
H5 H 0.2174 0.6057 0.2084 0.069 Uiso 1 1 calc R . .
C3 C 0.3515(4) 0.5536(4) 0.1320(3) 0.0536(11) Uani 1 1 d . . .
H7 H 0.3839 0.6395 0.1265 0.064 Uiso 1 1 calc R . .
H8 H 0.4147 0.4924 0.1415 0.064 Uiso 1 1 calc R . .
C4 C 0.3479(4) 0.5277(4) -0.0458(3) 0.0501(10) Uani 1 1 d . . .
H11 H 0.4162 0.4742 -0.0338 0.06 Uiso 1 1 calc R . .
H10 H 0.3719 0.6162 -0.0566 0.06 Uiso 1 1 calc R . .
C5 C 0.2750(4) 0.4798(4) -0.1343(3) 0.0508(11) Uani 1 1 d . . .
H13 H 0.2113 0.5388 -0.1505 0.061 Uiso 1 1 calc R . .
H12 H 0.32 0.4753 -0.1906 0.061 Uiso 1 1 calc R . .
C6 C 0.1405(4) 0.3087(5) -0.1889(3) 0.0482(10) Uani 1 1 d . . .
H15 H 0.1701 0.3126 -0.2533 0.058 Uiso 1 1 calc R . .
H16 H 0.0763 0.3685 -0.1897 0.058 Uiso 1 1 calc R . .
C7 C 0.0986(4) 0.1737(4) -0.1718(3) 0.0492(10) Uani 1 1 d . . .
H17 H 0.1641 0.1154 -0.1649 0.059 Uiso 1 1 calc R . .
H18 H 0.0487 0.1464 -0.2295 0.059 Uiso 1 1 calc R . .
C8 C 0.0336(4) 0.1618(4) -0.0807(3) 0.0443(9) Uani 1 1 d . . .
H20 H -0.0265 0.2269 -0.0834 0.053 Uiso 1 1 calc R . .
H19 H -0.0025 0.0772 -0.0802 0.053 Uiso 1 1 calc R . .
C9 C 0.4276(3) 0.1436(3) 0.0636(3) 0.0327(8) Uani 1 1 d . . .
C10 C 0.6502(3) 0.0847(4) 0.0166(3) 0.0359(8) Uani 1 1 d . . .
C11 C 0.4615(3) 0.0938(4) -0.1219(3) 0.0348(8) Uani 1 1 d . . .
Cl Cl 0 0.5 0 0.0481(4) Uani 1 2 d S . .
Cu Cu 0.19391(3) 0.35038(4) 0.03052(3) 0.02914(15) Uani 1 1 d . . .
Fe Fe 0.5 0 0 0.02459(18) Uani 1 2 d S . .
N1 N 0.1569(3) 0.3648(3) 0.1722(2) 0.0372(7) Uani 1 1 d . . .
H2 H 0.0934 0.4142 0.1723 0.045 Uiso 1 1 calc R . .
H1 H 0.1381 0.285 0.1919 0.045 Uiso 1 1 calc R . .
N2 N 0.2805(3) 0.5222(3) 0.0400(2) 0.0363(7) Uani 1 1 d . . .
H9 H 0.2264 0.5857 0.0309 0.044 Uiso 1 1 calc R . .
N3 N 0.2310(3) 0.3497(3) -0.1127(2) 0.0358(7) Uani 1 1 d . . .
H14 H 0.2906 0.2936 -0.116 0.043 Uiso 1 1 calc R . .
N4 N 0.1109(3) 0.1787(3) 0.0109(2) 0.0352(7) Uani 1 1 d . . .
H22 H 0.1643 0.1155 0.0132 0.042 Uiso 1 1 calc R . .
H21 H 0.0694 0.1665 0.0626 0.042 Uiso 1 1 calc R . .
N5 N 0.3795(3) 0.2287(3) 0.0931(3) 0.0513(9) Uani 1 1 d . . .
N6 N 0.7382(3) 0.1321(4) 0.0259(3) 0.0636(11) Uani 1 1 d . . .
N7 N 0.4349(3) 0.1537(4) -0.1914(3) 0.0534(9) Uani 1 1 d . . .
O1 O 0.9434(2) 0.1576(3) 0.1599(2) 0.0484(7) Uani 1 1 d . . .
HW1 H 0.8786 0.1545 0.1158 0.05 Uiso 1 1 d . . .
HW2 H 0.9333 0.2224 0.2044 0.05 Uiso 1 1 d . . .

loop_
_atom_site_aniso_label
_atom_site_aniso_U_11
_atom_site_aniso_U_22
_atom_site_aniso_U_33
_atom_site_aniso_U_23
_atom_site_aniso_U_13
_atom_site_aniso_U_12
C1 0.051(2) 0.061(3) 0.0331(19) -0.0084(19) 0.0057(17) -0.003(2)
C2 0.072(3) 0.048(3) 0.051(3) -0.022(2) 0.003(2) -0.011(2)
C3 0.051(2) 0.044(2) 0.064(3) -0.007(2) -0.002(2) -0.019(2)
C4 0.046(2) 0.044(2) 0.063(3) 0.006(2) 0.018(2) -0.0158(19)
C5 0.059(3) 0.050(2) 0.045(2) 0.0140(19) 0.015(2) -0.008(2)
C6 0.052(2) 0.062(3) 0.031(2) 0.0001(19) 0.0039(17) 0.002(2)
C7 0.056(3) 0.056(3) 0.035(2) -0.0176(18) 0.0023(18) -0.003(2)
C8 0.044(2) 0.039(2) 0.050(2) -0.0137(18) 0.0041(18) -0.0101(17)
C9 0.0336(18) 0.0319(18) 0.0332(18) -0.0015(15) 0.0065(15) 0.0039(15)
C10 0.036(2) 0.040(2) 0.0323(19) -0.0046(15) 0.0063(15) 0.0013(17)
C11 0.0331(18) 0.0368(19) 0.035(2) 0.0005(16) 0.0083(15) 0.0029(16)
Cl 0.0347(7) 0.0501(8) 0.0588(9) 0.0004(7) 0.0007(6) 0.0163(6)
Cu 0.0325(2) 0.0284(2) 0.0273(2) -0.00248(17) 0.00650(16) -0.00649(17)
Fe 0.0254(3) 0.0237(3) 0.0250(3) 0.0001(3) 0.0042(2) 0.0048(3)
N1 0.0394(16) 0.0388(17) 0.0340(16) -0.0036(13) 0.0068(13) -0.0050(14)
N2 0.0350(16) 0.0285(16) 0.0453(18) 0.0030(13) 0.0040(13) -0.0026(13)
N3 0.0385(16) 0.0354(16) 0.0350(16) 0.0032(13) 0.0111(13) 0.0038(13)
N4 0.0388(16) 0.0288(16) 0.0385(16) -0.0026(12) 0.0068(13) -0.0030(12)
N5 0.055(2) 0.040(2) 0.060(2) -0.0112(17) 0.0142(18) 0.0121(17)
N6 0.042(2) 0.086(3) 0.062(2) -0.014(2) 0.0044(18) -0.018(2)
N7 0.054(2) 0.062(2) 0.044(2) 0.0203(18) 0.0024(16) 0.0061(18)
O1 0.0457(16) 0.0490(17) 0.0511(17) -0.0177(13) 0.0072(13) -0.0041(13)

loop_
_atom_type_symbol
_atom_type_description
_atom_type_scat_dispersion_real
_atom_type_scat_dispersion_imag
_atom_type_scat_source
C C 0.0033 0.0016 'International Tables Vol C Tables 4.2.6.8 and 6.1.1.4'
H H 0 0 'International Tables Vol C Tables 4.2.6.8 and 6.1.1.4'
Cl Cl 0.1484 0.1585 'International Tables Vol C Tables 4.2.6.8 and 6.1.1.4'
Cu Cu 0.3201 1.2651 'International Tables Vol C Tables 4.2.6.8 and 6.1.1.4'
Fe Fe 0.3463 0.8444 'International Tables Vol C Tables 4.2.6.8 and 6.1.1.4'
N N 0.0061 0.0033 'International Tables Vol C Tables 4.2.6.8 and 6.1.1.4'
O O 0.0106 0.006 'International Tables Vol C Tables 4.2.6.8 and 6.1.1.4'

loop_
_geom_angle_atom_site_label_1
_geom_angle_atom_site_label_2
_geom_angle_atom_site_label_3
_geom_angle
_geom_angle_site_symmetry_1
_geom_angle_site_symmetry_3
_geom_angle_publ_flag
N1 C1 C2 112.2(3) . . ?
C1 C2 C3 115.2(4) . . ?
N2 C3 C2 112.2(4) . . ?
N2 C4 C5 108.6(3) . . ?
N3 C5 C4 108.9(3) . . ?
N3 C6 C7 112.4(3) . . ?
C6 C7 C8 113.4(3) . . ?
N4 C8 C7 111.3(3) . . ?
N5 C9 Fe 174.0(3) . . ?
N6 C10 Fe 179.0(4) . . ?
N7 C11 Fe 176.2(3) . . ?
Cu Cl Cu 180 3_565 . ?
N1 Cu N4 92.61(12) . . ?
N1 Cu N3 175.95(13) . . ?
N4 Cu N3 90.89(12) . . ?
N1 Cu N2 91.54(13) . . ?
N4 Cu N2 175.85(12) . . ?
N3 Cu N2 84.97(12) . . ?
N1 Cu Cl 81.44(10) . . ?
N4 Cu Cl 95.44(9) . . ?
N3 Cu Cl 96.19(9) . . ?
N2 Cu Cl 85.27(9) . . ?
C11 Fe C11 180.0(2) 3_655 . ?
C11 Fe C9 94.38(15) 3_655 . ?
C11 Fe C9 85.62(15) . . ?
C11 Fe C9 85.62(15) 3_655 3_655 ?
C11 Fe C9 94.38(15) . 3_655 ?
C9 Fe C9 180.0(3) . 3_655 ?
C11 Fe C10 90.33(15) 3_655 3_655 ?
C11 Fe C10 89.67(15) . 3_655 ?
C9 Fe C10 88.11(15) . 3_655 ?
C9 Fe C10 91.89(15) 3_655 3_655 ?
C11 Fe C10 89.67(15) 3_655 . ?
C11 Fe C10 90.33(15) . . ?
C9 Fe C10 91.89(15) . . ?
C9 Fe C10 88.11(15) 3_655 . ?
C10 Fe C10 180.0(3) 3_655 . ?
C1 N1 Cu 120.0(2) . . ?
C4 N2 C3 111.3(3) . . ?
C4 N2 Cu 106.6(2) . . ?
C3 N2 Cu 118.8(2) . . ?
C6 N3 C5 111.3(3) . . ?
C6 N3 Cu 118.0(2) . . ?
C5 N3 Cu 107.3(2) . . ?
C8 N4 Cu 117.4(2) . . ?

loop_
_geom_bond_atom_site_label_1
_geom_bond_atom_site_label_2
_geom_bond_distance
_geom_bond_site_symmetry_2
_geom_bond_publ_flag
C1 N1 1.460(5) . ?
C1 C2 1.506(6) . ?
C2 C3 1.505(6) . ?
C3 N2 1.466(5) . ?
C4 N2 1.469(5) . ?
C4 C5 1.488(6) . ?
C5 N3 1.476(5) . ?
C6 N3 1.467(5) . ?
C6 C7 1.502(6) . ?
C7 C8 1.518(6) . ?
C8 N4 1.473(5) . ?
C9 N5 1.136(5) . ?
C9 Fe 1.949(3) . ?
C10 N6 1.135(5) . ?
C10 Fe 1.953(4) . ?
C11 N7 1.145(5) . ?
C11 Fe 1.931(4) . ?
Cl Cu 2.7387(8) 3_565 ?
Cl Cu 2.7387(8) . ?
Cu N1 2.016(3) . ?
Cu N4 2.024(3) . ?
Cu N3 2.032(3) . ?
Cu N2 2.038(3) . ?
Fe C11 1.931(4) 3_655 ?
Fe C9 1.949(3) 3_655 ?
Fe C10 1.953(4) 3_655 ?
